data_1568755
loop_
_publ_author_name
'Hafeman, Nicholas J.'
'Loskot, Steven A.'
'Reimann, Christopher E.'
'Pritchett, Beau P.'
'Virgil, Scott C.'
'Stoltz, Brian M.'

_publ_section_title
;
 Total synthesis of (-)-scabrolide A and (-)-yonarolide.
;
_journal_issue 18
_journal_name_full 'Chemical science'
_journal_page_first 4745
_journal_page_last 4758
_journal_paper_doi 10.1039/d3sc00651d
_journal_volume 14
_journal_year 2023
_chemical_absolute_configuration ad
_chemical_formula_moiety 'C20 H21 N O4'
_chemical_formula_sum 'C20 H21 N O4'
_chemical_formula_weight 339.38
_space_group_crystal_system monoclinic
_space_group_IT_number 4
_space_group_name_Hall 'P 2yb'
_space_group_name_H-M_alt 'P 1 21 1'
_atom_sites_solution_hydrogens geom
_audit_creation_date 2020-01-25
_audit_creation_method
;
Olex2 1.3
(compiled Nov 21 2019 18:26:39 for OlexSys, GUI svn.r6003),
 SHELXL-2018/3, and manual edit
;
_audit_update_record
;
2023-02-05 deposited with the CCDC.	2023-03-27 downloaded from the CCDC.
;
_cell_angle_alpha 90
_cell_angle_beta 110.038(10)
_cell_angle_gamma 90
_cell_formula_units_Z 2
_cell_length_a 10.105(2)
_cell_length_b 8.9547(18)
_cell_length_c 10.215(2)
_cell_measurement_reflns_used 9767
_cell_measurement_temperature 100
_cell_measurement_theta_max 79.73
_cell_measurement_theta_min 4.66
_cell_volume 868.4(3)
_computing_cell_refinement 'SAINT V8.40A (Bruker-AXS, 2016)'
_computing_data_collection 'BIS V6.2.9/2018-03-16 & APEX3 v2018.7-2 (Bruker-AXS, 2018)'
_computing_data_reduction 'SAINT V8.40A (Bruker-AXS, 2016)'
_computing_molecular_graphics 'DIAMOND 3 (Crystal Impact, 1999)'
_computing_publication_material 'Olex2 1.3 (Dolomanov et al., 2009)'
_computing_structure_refinement 'SHELXL-2018/3 (Sheldrick, 2015)'
_computing_structure_solution 'SHELXT-2014/5 (Sheldrick, 2013)'
_diffrn_ambient_temperature 100
_diffrn_detector 'CPAD Area Detector'
_diffrn_detector_area_resol_mean 7.69
_diffrn_detector_type 'Bruker PHOTON II'
_diffrn_measured_fraction_theta_full 1.000
_diffrn_measured_fraction_theta_max 0.988
_diffrn_measurement_device '\k-geometry diffractometer'
_diffrn_measurement_device_type 'Bruker APEX-II CCD'
_diffrn_measurement_method '\f and \w scans'
_diffrn_radiation_monochromator 'multilayer mirrors'
_diffrn_radiation_type CuK\a
_diffrn_radiation_wavelength 1.54178
_diffrn_reflns_av_R_equivalents 0.0537
_diffrn_reflns_av_unetI/netI 0.0402
_diffrn_reflns_Laue_measured_fraction_full 1.000
_diffrn_reflns_Laue_measured_fraction_max 0.988
_diffrn_reflns_limit_h_max 12
_diffrn_reflns_limit_h_min -12
_diffrn_reflns_limit_k_max 11
_diffrn_reflns_limit_k_min -11
_diffrn_reflns_limit_l_max 12
_diffrn_reflns_limit_l_min -11
_diffrn_reflns_number 15034
_diffrn_reflns_point_group_measured_fraction_full 0.998
_diffrn_reflns_point_group_measured_fraction_max 0.964
_diffrn_reflns_theta_full 67.679
_diffrn_reflns_theta_max 79.944
_diffrn_reflns_theta_min 4.607
_diffrn_source 'microfocus sealed tube'
_diffrn_source_current 1.0
_diffrn_source_power 0.05
_diffrn_source_type 'Incoatec I\mS HB'
_diffrn_source_voltage 50.0
_diffrn_standards_number 0
_exptl_absorpt_coefficient_mu 0.737
_exptl_absorpt_correction_T_max 1.0000
_exptl_absorpt_correction_T_min 0.8859
_exptl_absorpt_correction_type multi-scan
_exptl_absorpt_process_details
;
SADABS-2016/2 (Bruker,2016/2) was used for absorption correction.
wR2(int) was 0.1251 before and 0.0764 after correction.
The Ratio of minimum to maximum transmission is 0.8859.
The \l/2 correction factor is Not present.
;
_exptl_crystal_colour colourless
_exptl_crystal_colour_primary colourless
_exptl_crystal_density_diffrn 1.298
_exptl_crystal_description blade
_exptl_crystal_F_000 360
_exptl_crystal_size_max 0.31
_exptl_crystal_size_mid 0.06
_exptl_crystal_size_min 0.02
_refine_diff_density_max 0.703
_refine_diff_density_min -0.202
_refine_diff_density_rms 0.047
_refine_ls_abs_structure_details
;
 Flack x determined using 1452 quotients [(I+)-(I-)]/[(I+)+(I-)]
 (Parsons, Flack and Wagner, Acta Cryst. B69 (2013) 249-259).
;
_refine_ls_abs_structure_Flack 0.08(10)
_refine_ls_extinction_method none
_refine_ls_goodness_of_fit_ref 1.074
_refine_ls_hydrogen_treatment constr
_refine_ls_matrix_type full
_refine_ls_number_parameters 229
_refine_ls_number_reflns 3650
_refine_ls_number_restraints 1
_refine_ls_restrained_S_all 1.074
_refine_ls_R_factor_all 0.0446
_refine_ls_R_factor_gt 0.0415
_refine_ls_shift/su_max 0.000
_refine_ls_shift/su_mean 0.000
_refine_ls_structure_factor_coef Fsqd
_refine_ls_weighting_details 'w=1/[\s^2^(Fo^2^)+(0.0457P)^2^+0.3625P] where P=(Fo^2^+2Fc^2^)/3'
_refine_ls_weighting_scheme calc
_refine_ls_wR_factor_gt 0.1027
_refine_ls_wR_factor_ref 0.1048
_reflns_Friedel_coverage 0.832
_reflns_Friedel_fraction_full 0.995
_reflns_Friedel_fraction_max 0.936
_reflns_number_gt 3419
_reflns_number_total 3650
_reflns_threshold_expression 'I > 2\s(I)'
_cod_data_source_file d3sc00651d2.cif
_cod_data_source_block v20001
_cod_depositor_comments 'Adding full bibliography for 1568754--1568762.cif.'
_cod_database_code 1568755
_shelx_shelxl_version_number 2018/3
_shelx_space_group_comment
;
The symmetry employed for this shelxl refinement is uniquely defined
by the following loop, which should always be used as a source of
symmetry information in preference to the above space-group names.
They are only intended as comments.
;
_shelx_estimated_absorpt_t_max 0.985
_shelx_estimated_absorpt_t_min 0.804
_refine_ls_abs_structure_hooft 0.14(10)
_olex2_refinement_description
;
1. Fixed Uiso
 At 1.2 times of:
  All C(H) groups, All C(H,H) groups
 At 1.5 times of:
  All C(H,H,H) groups, All O(H) groups
2.a Ternary CH refined with riding coordinates:
 C3(H3), C6(H6), C7(H7), C12(H12)
2.b Secondary CH2 refined with riding coordinates:
 C5(H5A,H5B), C11(H11A,H11B), C13(H13A,H13B), C20(H20A,H20B)
2.c X=CH2 refined with riding coordinates:
 C18(H18A,H18B)
2.d Idealised Me refined as rotating group:
 C15(H15A,H15B,H15C), C17(H17A,H17B,H17C)
2.e Idealised tetrahedral OH refined as rotating group:
 O2(H2)
;
_olex2_submission_special_instructions 'No special instructions were received'

loop_
_space_group_symop_operation_xyz
'x, y, z'
'-x, y+1/2, -z'

loop_
_atom_site_label
_atom_site_type_symbol
_atom_site_fract_x
_atom_site_fract_y
_atom_site_fract_z
_atom_site_U_iso_or_equiv
_atom_site_adp_type
_atom_site_occupancy
_atom_site_site_symmetry_order
_atom_site_calc_flag
_atom_site_refinement_flags_posn
_atom_site_refinement_flags_adp
_atom_site_refinement_flags_occupancy
_atom_site_disorder_assembly
_atom_site_disorder_group
O1 O 0.6691(2) 0.5925(2) 0.0780(2) 0.0315(5) Uani 1 1 d . . . A 1
O2 O 0.5021(2) 0.5006(2) 0.3358(2) 0.0247(4) Uani 1 1 d . . . A 1
H2 H 0.442415 0.533902 0.368705 0.037 Uiso 1 1 calc R U . A 1
O3 O 0.5217(2) 0.1146(2) 0.3785(2) 0.0260(5) Uani 1 1 d . . . A 1
O4 O 0.7182(2) 0.1082(2) 0.5628(2) 0.0291(5) Uani 1 1 d . . . A 1
N1 N 0.6896(3) 0.8901(3) 0.2463(3) 0.0370(7) Uani 1 1 d . . . A 1
C1 C 0.7848(3) 0.4993(3) 0.3049(3) 0.0180(5) Uani 1 1 d . . . A 1
C2 C 0.6663(3) 0.5022(3) 0.1655(3) 0.0203(5) Uani 1 1 d . . . A 1
C3 C 0.5485(3) 0.3912(3) 0.1411(3) 0.0183(5) Uani 1 1 d . . . A 1
H3 H 0.504099 0.374378 0.038510 0.022 Uiso 1 1 calc R U . A 1
C4 C 0.4315(3) 0.4410(3) 0.1997(3) 0.0224(6) Uani 1 1 d . . . A 1
C5 C 0.3601(3) 0.2917(3) 0.2090(3) 0.0259(6) Uani 1 1 d . . . A 1
H5A H 0.321815 0.294627 0.286068 0.031 Uiso 1 1 calc R U . A 1
H5B H 0.281618 0.272105 0.120929 0.031 Uiso 1 1 calc R U . A 1
C6 C 0.4718(3) 0.1690(3) 0.2352(3) 0.0223(6) Uani 1 1 d . . . A 1
H6 H 0.435261 0.084259 0.168906 0.027 Uiso 1 1 calc R U . A 1
C7 C 0.6000(3) 0.2412(3) 0.2115(3) 0.0191(5) Uani 1 1 d . . . A 1
H7 H 0.638700 0.176342 0.153464 0.023 Uiso 1 1 calc R U . A 1
C8 C 0.7021(3) 0.2586(3) 0.3568(3) 0.0179(5) Uani 1 1 d . . . A 1
C9 C 0.6566(3) 0.1536(3) 0.4455(3) 0.0219(6) Uani 1 1 d . . . A 1
C10 C 0.7881(3) 0.3752(3) 0.4033(3) 0.0179(5) Uani 1 1 d . . . A 1
C11 C 0.8769(3) 0.3988(3) 0.5528(3) 0.0204(5) Uani 1 1 d . . . A 1
H11A H 0.977569 0.401552 0.561745 0.025 Uiso 1 1 calc R U . A 1
H11B H 0.863205 0.314512 0.609622 0.025 Uiso 1 1 calc R U . A 1
C12 C 0.8368(3) 0.5460(3) 0.6072(3) 0.0216(5) Uani 1 1 d . . . A 1
H12 H 0.732296 0.547001 0.584104 0.026 Uiso 1 1 calc R U . A 1
C13 C 0.8759(3) 0.6762(3) 0.5310(3) 0.0237(6) Uani 1 1 d . . . A 1
H13A H 0.979501 0.688614 0.566957 0.028 Uiso 1 1 calc R U . A 1
H13B H 0.833838 0.768866 0.552343 0.028 Uiso 1 1 calc R U . A 1
C14 C 0.8270(3) 0.6566(3) 0.3722(3) 0.0205(5) Uani 1 1 d . . . A 1
C15 C 0.3319(3) 0.5557(4) 0.1090(3) 0.0320(7) Uani 1 1 d . . . A 1
H15A H 0.255881 0.575623 0.145752 0.048 Uiso 1 1 calc R U . A 1
H15B H 0.291865 0.517453 0.013640 0.048 Uiso 1 1 calc R U . A 1
H15C H 0.383494 0.648351 0.108925 0.048 Uiso 1 1 calc R U . A 1
C16 C 0.9050(3) 0.5567(4) 0.7640(3) 0.0290(7) Uani 1 1 d . . . A 1
C17 C 0.8592(5) 0.4393(4) 0.8444(4) 0.0441(9) Uani 1 1 d . . . A 1
H17A H 0.756674 0.427422 0.805241 0.066 Uiso 1 1 calc R U . A 1
H17B H 0.886236 0.469625 0.942304 0.066 Uiso 1 1 calc R U . A 1
H17C H 0.904719 0.344223 0.838278 0.066 Uiso 1 1 calc R U . A 1
C18 C 0.9980(4) 0.6633(5) 0.8294(4) 0.0401(8) Uani 1 1 d . . . A 1
H18A H 1.035911 0.665283 0.928308 0.048 Uiso 1 1 calc R U . A 1
H18B H 1.025653 0.736617 0.776689 0.048 Uiso 1 1 calc R U . A 1
C19 C 0.7478(3) 0.7838(3) 0.2970(3) 0.0250(6) Uani 1 1 d . . . A 1
C20 C 0.9192(3) 0.5758(3) 0.3063(3) 0.0235(6) Uani 1 1 d . . . A 1
H20A H 1.009572 0.534714 0.369183 0.028 Uiso 1 1 calc R U . A 1
H20B H 0.922254 0.614911 0.216751 0.028 Uiso 1 1 calc R U . A 1

loop_
_atom_site_aniso_label
_atom_site_aniso_U_11
_atom_site_aniso_U_22
_atom_site_aniso_U_33
_atom_site_aniso_U_23
_atom_site_aniso_U_13
_atom_site_aniso_U_12
O1 0.0418(13) 0.0288(11) 0.0208(10) 0.0062(8) 0.0064(9) -0.0093(10)
O2 0.0247(10) 0.0315(11) 0.0183(9) -0.0050(8) 0.0080(7) 0.0050(9)
O3 0.0272(11) 0.0287(10) 0.0207(9) 0.0053(8) 0.0065(8) -0.0080(9)
O4 0.0304(11) 0.0310(11) 0.0227(10) 0.0108(9) 0.0051(8) -0.0035(9)
N1 0.0471(17) 0.0219(13) 0.0353(15) 0.0063(12) 0.0056(12) 0.0005(12)
C1 0.0211(12) 0.0150(12) 0.0182(12) 0.0002(10) 0.0069(10) -0.0007(10)
C2 0.0267(14) 0.0173(12) 0.0172(12) 0.0001(10) 0.0080(10) 0.0010(11)
C3 0.0201(12) 0.0197(12) 0.0137(11) 0.0000(10) 0.0040(9) 0.0003(11)
C4 0.0209(13) 0.0277(14) 0.0182(12) -0.0008(11) 0.0064(10) 0.0023(11)
C5 0.0210(14) 0.0338(16) 0.0231(14) -0.0004(12) 0.0080(12) -0.0045(12)
C6 0.0257(14) 0.0240(13) 0.0153(12) 0.0013(10) 0.0047(10) -0.0058(11)
C7 0.0244(13) 0.0161(12) 0.0178(12) -0.0017(10) 0.0087(10) -0.0009(10)
C8 0.0196(13) 0.0164(12) 0.0182(12) 0.0027(10) 0.0071(10) 0.0039(10)
C9 0.0241(13) 0.0204(13) 0.0221(13) 0.0013(11) 0.0092(11) -0.0032(11)
C10 0.0163(12) 0.0176(12) 0.0212(12) 0.0020(10) 0.0083(10) 0.0033(10)
C11 0.0169(12) 0.0203(13) 0.0209(12) 0.0030(10) 0.0023(10) 0.0030(10)
C12 0.0192(12) 0.0221(13) 0.0224(13) 0.0003(10) 0.0058(10) 0.0033(10)
C13 0.0254(14) 0.0186(13) 0.0237(14) -0.0020(11) 0.0042(11) 0.0012(11)
C14 0.0217(13) 0.0170(12) 0.0215(13) 0.0012(10) 0.0058(10) -0.0020(10)
C15 0.0302(16) 0.0357(17) 0.0277(15) 0.0033(13) 0.0070(12) 0.0108(13)
C16 0.0303(16) 0.0323(15) 0.0220(14) -0.0005(12) 0.0059(12) 0.0120(13)
C17 0.070(3) 0.0382(19) 0.0270(16) 0.0064(14) 0.0208(17) 0.0113(18)
C18 0.0362(18) 0.052(2) 0.0248(15) -0.0014(15) 0.0013(13) 0.0079(16)
C19 0.0295(15) 0.0192(14) 0.0245(14) 0.0001(11) 0.0071(12) -0.0044(11)
C20 0.0216(14) 0.0219(14) 0.0284(14) 0.0022(11) 0.0103(11) -0.0037(11)

loop_
_atom_type_symbol
_atom_type_description
_atom_type_scat_dispersion_real
_atom_type_scat_dispersion_imag
_atom_type_scat_source
C C 0.0181 0.0091 'International Tables Vol C Tables 4.2.6.8 and 6.1.1.4'
H H 0.0000 0.0000 'International Tables Vol C Tables 4.2.6.8 and 6.1.1.4'
N N 0.0311 0.0180 'International Tables Vol C Tables 4.2.6.8 and 6.1.1.4'
O O 0.0492 0.0322 'International Tables Vol C Tables 4.2.6.8 and 6.1.1.4'

loop_
_exptl_crystal_face_index_h
_exptl_crystal_face_index_k
_exptl_crystal_face_index_l
_exptl_crystal_face_perp_dist
1.00 0.00 0.00 0.0040
-1.00 0.00 0.00 0.0100
0.00 -1.00 0.00 0.1550
0.00 1.00 0.00 0.1090
0.00 0.00 1.00 0.0220
0.00 0.00 -1.00 0.0080
-1.00 1.00 1.00 0.0830

loop_
_geom_angle_atom_site_label_1
_geom_angle_atom_site_label_2
_geom_angle_atom_site_label_3
_geom_angle
_geom_angle_site_symmetry_1
_geom_angle_site_symmetry_3
_geom_angle_publ_flag
C4 O2 H2 109.5 . . ?
C9 O3 C6 111.4(2) . . ?
C2 C1 C14 114.0(2) . . ?
C2 C1 C20 114.7(2) . . ?
C10 C1 C2 118.4(2) . . ?
C10 C1 C14 115.8(2) . . ?
C10 C1 C20 121.1(2) . . ?
C20 C1 C14 58.64(17) . . ?
O1 C2 C1 119.6(2) . . ?
O1 C2 C3 122.4(2) . . ?
C3 C2 C1 118.0(2) . . ?
C2 C3 H3 108.6 . . ?
C2 C3 C4 114.1(2) . . ?
C2 C3 C7 112.3(2) . . ?
C4 C3 H3 108.6 . . ?
C7 C3 H3 108.6 . . ?
C7 C3 C4 104.5(2) . . ?
O2 C4 C3 106.7(2) . . ?
O2 C4 C5 110.7(2) . . ?
O2 C4 C15 110.4(2) . . ?
C5 C4 C3 102.0(2) . . ?
C15 C4 C3 113.0(2) . . ?
C15 C4 C5 113.6(2) . . ?
C4 C5 H5A 110.2 . . ?
C4 C5 H5B 110.2 . . ?
H5A C5 H5B 108.5 . . ?
C6 C5 C4 107.6(2) . . ?
C6 C5 H5A 110.2 . . ?
C6 C5 H5B 110.2 . . ?
O3 C6 C5 113.3(2) . . ?
O3 C6 H6 110.3 . . ?
O3 C6 C7 106.2(2) . . ?
C5 C6 H6 110.3 . . ?
C5 C6 C7 106.3(2) . . ?
C7 C6 H6 110.3 . . ?
C3 C7 C6 105.9(2) . . ?
C3 C7 H7 111.8 . . ?
C6 C7 H7 111.8 . . ?
C8 C7 C3 112.5(2) . . ?
C8 C7 C6 102.6(2) . . ?
C8 C7 H7 111.8 . . ?
C9 C8 C7 106.7(2) . . ?
C10 C8 C7 125.2(2) . . ?
C10 C8 C9 125.3(2) . . ?
O3 C9 C8 109.0(2) . . ?
O4 C9 O3 120.2(2) . . ?
O4 C9 C8 130.7(3) . . ?
C1 C10 C11 116.8(2) . . ?
C8 C10 C1 118.7(2) . . ?
C8 C10 C11 124.2(2) . . ?
C10 C11 H11A 109.6 . . ?
C10 C11 H11B 109.6 . . ?
C10 C11 C12 110.4(2) . . ?
H11A C11 H11B 108.1 . . ?
C12 C11 H11A 109.6 . . ?
C12 C11 H11B 109.6 . . ?
C11 C12 H12 108.1 . . ?
C13 C12 C11 108.9(2) . . ?
C13 C12 H12 108.1 . . ?
C16 C12 C11 110.8(2) . . ?
C16 C12 H12 108.1 . . ?
C16 C12 C13 112.8(2) . . ?
C12 C13 H13A 108.8 . . ?
C12 C13 H13B 108.8 . . ?
C12 C13 C14 113.9(2) . . ?
H13A C13 H13B 107.7 . . ?
C14 C13 H13A 108.8 . . ?
C14 C13 H13B 108.8 . . ?
C13 C14 C1 120.6(2) . . ?
C19 C14 C1 117.2(2) . . ?
C19 C14 C13 112.9(2) . . ?
C19 C14 C20 116.9(2) . . ?
C20 C14 C1 59.19(17) . . ?
C20 C14 C13 120.1(2) . . ?
C4 C15 H15A 109.5 . . ?
C4 C15 H15B 109.5 . . ?
C4 C15 H15C 109.5 . . ?
H15A C15 H15B 109.5 . . ?
H15A C15 H15C 109.5 . . ?
H15B C15 H15C 109.5 . . ?
C17 C16 C12 114.9(3) . . ?
C18 C16 C12 123.9(3) . . ?
C18 C16 C17 121.3(3) . . ?
C16 C17 H17A 109.5 . . ?
C16 C17 H17B 109.5 . . ?
C16 C17 H17C 109.5 . . ?
H17A C17 H17B 109.5 . . ?
H17A C17 H17C 109.5 . . ?
H17B C17 H17C 109.5 . . ?
C16 C18 H18A 120.0 . . ?
C16 C18 H18B 120.0 . . ?
H18A C18 H18B 120.0 . . ?
N1 C19 C14 175.0(3) . . ?
C1 C20 H20A 117.5 . . ?
C1 C20 H20B 117.5 . . ?
C14 C20 C1 62.17(18) . . ?
C14 C20 H20A 117.5 . . ?
C14 C20 H20B 117.5 . . ?
H20A C20 H20B 114.6 . . ?

loop_
_geom_bond_atom_site_label_1
_geom_bond_atom_site_label_2
_geom_bond_distance
_geom_bond_site_symmetry_2
_geom_bond_publ_flag
O1 C2 1.213(3) . ?
O2 H2 0.8400 . ?
O2 C4 1.430(3) . ?
O3 C6 1.459(3) . ?
O3 C9 1.345(3) . ?
O4 C9 1.215(3) . ?
N1 C19 1.146(4) . ?
C1 C2 1.514(4) . ?
C1 C10 1.491(4) . ?
C1 C14 1.562(4) . ?
C1 C20 1.517(4) . ?
C2 C3 1.505(4) . ?
C3 H3 1.0000 . ?
C3 C4 1.562(4) . ?
C3 C7 1.528(4) . ?
C4 C5 1.537(4) . ?
C4 C15 1.512(4) . ?
C5 H5A 0.9900 . ?
C5 H5B 0.9900 . ?
C5 C6 1.531(4) . ?
C6 H6 1.0000 . ?
C6 C7 1.539(4) . ?
C7 H7 1.0000 . ?
C7 C8 1.498(4) . ?
C8 C9 1.484(4) . ?
C8 C10 1.338(4) . ?
C10 C11 1.497(4) . ?
C11 H11A 0.9900 . ?
C11 H11B 0.9900 . ?
C11 C12 1.538(4) . ?
C12 H12 1.0000 . ?
C12 C13 1.527(4) . ?
C12 C16 1.515(4) . ?
C13 H13A 0.9900 . ?
C13 H13B 0.9900 . ?
C13 C14 1.535(4) . ?
C14 C19 1.451(4) . ?
C14 C20 1.508(4) . ?
C15 H15A 0.9800 . ?
C15 H15B 0.9800 . ?
C15 H15C 0.9800 . ?
C16 C17 1.502(5) . ?
C16 C18 1.345(5) . ?
C17 H17A 0.9800 . ?
C17 H17B 0.9800 . ?
C17 H17C 0.9800 . ?
C18 H18A 0.9500 . ?
C18 H18B 0.9500 . ?
C20 H20A 0.9900 . ?
C20 H20B 0.9900 . ?

loop_
_geom_hbond_atom_site_label_D
_geom_hbond_atom_site_label_H
_geom_hbond_atom_site_label_A
_geom_hbond_distance_DH
_geom_hbond_distance_HA
_geom_hbond_distance_DA
_geom_hbond_angle_DHA
_geom_hbond_site_symmetry_A
_geom_hbond_publ_flag
O2 H2 O3 0.84 2.58 3.178(3) 128.7 2_656 yes
O2 H2 O4 0.84 2.08 2.923(3) 175.4 2_656 yes
C6 H6 O1 1.00 2.38 3.100(3) 128.4 2_645 yes
C11 H11B O4 0.99 2.30 3.077(3) 134.1 . yes

loop_
_geom_torsion_atom_site_label_1
_geom_torsion_atom_site_label_2
_geom_torsion_atom_site_label_3
_geom_torsion_atom_site_label_4
_geom_torsion
_geom_torsion_site_symmetry_1
_geom_torsion_site_symmetry_2
_geom_torsion_site_symmetry_3
_geom_torsion_site_symmetry_4
_geom_torsion_publ_flag
O1 C2 C3 C4 -96.4(3) . . . . ?
O1 C2 C3 C7 144.8(3) . . . . ?
O2 C4 C5 C6 -83.4(3) . . . . ?
O3 C6 C7 C3 -133.3(2) . . . . ?
O3 C6 C7 C8 -15.2(3) . . . . ?
C1 C2 C3 C4 83.7(3) . . . . ?
C1 C2 C3 C7 -35.1(3) . . . . ?
C1 C10 C11 C12 53.3(3) . . . . ?
C2 C1 C10 C8 11.3(4) . . . . ?
C2 C1 C10 C11 -161.9(2) . . . . ?
C2 C1 C14 C13 145.6(2) . . . . ?
C2 C1 C14 C19 1.3(4) . . . . ?
C2 C1 C14 C20 -105.3(3) . . . . ?
C2 C1 C20 C14 104.1(2) . . . . ?
C2 C3 C4 O2 -44.1(3) . . . . ?
C2 C3 C4 C5 -160.3(2) . . . . ?
C2 C3 C4 C15 77.4(3) . . . . ?
C2 C3 C7 C6 155.2(2) . . . . ?
C2 C3 C7 C8 43.9(3) . . . . ?
C3 C4 C5 C6 29.8(3) . . . . ?
C3 C7 C8 C9 133.3(2) . . . . ?
C3 C7 C8 C10 -28.3(4) . . . . ?
C4 C3 C7 C6 31.0(3) . . . . ?
C4 C3 C7 C8 -80.3(3) . . . . ?
C4 C5 C6 O3 104.8(3) . . . . ?
C4 C5 C6 C7 -11.4(3) . . . . ?
C5 C6 C7 C3 -12.4(3) . . . . ?
C5 C6 C7 C8 105.7(2) . . . . ?
C6 O3 C9 O4 -174.6(3) . . . . ?
C6 O3 C9 C8 8.5(3) . . . . ?
C6 C7 C8 C9 20.0(3) . . . . ?
C6 C7 C8 C10 -141.7(3) . . . . ?
C7 C3 C4 O2 79.0(3) . . . . ?
C7 C3 C4 C5 -37.2(3) . . . . ?
C7 C3 C4 C15 -159.6(2) . . . . ?
C7 C8 C9 O3 -18.6(3) . . . . ?
C7 C8 C9 O4 165.0(3) . . . . ?
C7 C8 C10 C1 -0.2(4) . . . . ?
C7 C8 C10 C11 172.5(2) . . . . ?
C8 C10 C11 C12 -119.5(3) . . . . ?
C9 O3 C6 C5 -111.7(3) . . . . ?
C9 O3 C6 C7 4.6(3) . . . . ?
C9 C8 C10 C1 -158.5(2) . . . . ?
C9 C8 C10 C11 14.1(4) . . . . ?
C10 C1 C2 O1 -172.3(3) . . . . ?
C10 C1 C2 C3 7.6(4) . . . . ?
C10 C1 C14 C13 3.1(4) . . . . ?
C10 C1 C14 C19 -141.2(2) . . . . ?
C10 C1 C14 C20 112.2(3) . . . . ?
C10 C1 C20 C14 -103.2(3) . . . . ?
C10 C8 C9 O3 143.1(3) . . . . ?
C10 C8 C9 O4 -33.3(5) . . . . ?
C10 C11 C12 C13 -66.3(3) . . . . ?
C10 C11 C12 C16 169.1(2) . . . . ?
C11 C12 C13 C14 47.7(3) . . . . ?
C11 C12 C16 C17 -63.1(3) . . . . ?
C11 C12 C16 C18 118.0(3) . . . . ?
C12 C13 C14 C1 -17.6(4) . . . . ?
C12 C13 C14 C19 128.1(3) . . . . ?
C12 C13 C14 C20 -87.5(3) . . . . ?
C13 C12 C16 C17 174.5(3) . . . . ?
C13 C12 C16 C18 -4.4(4) . . . . ?
C13 C14 C20 C1 109.8(3) . . . . ?
C14 C1 C2 O1 46.2(4) . . . . ?
C14 C1 C2 C3 -133.9(2) . . . . ?
C14 C1 C10 C8 152.1(2) . . . . ?
C14 C1 C10 C11 -21.1(3) . . . . ?
C15 C4 C5 C6 151.7(2) . . . . ?
C16 C12 C13 C14 171.2(2) . . . . ?
C19 C14 C20 C1 -107.1(3) . . . . ?
C20 C1 C2 O1 -18.8(4) . . . . ?
C20 C1 C2 C3 161.1(2) . . . . ?
C20 C1 C10 C8 -140.4(3) . . . . ?
C20 C1 C10 C11 46.4(3) . . . . ?
C20 C1 C14 C13 -109.1(3) . . . . ?
C20 C1 C14 C19 106.7(3) . . . . ?
